data_9005369
loop_
_publ_author_name
'Armbruster, T.'
'Birrer, J.'
'Libowitzky, E.'
'Beran, A.'

_publ_section_title
;
 Crystal chemistry of Ti-bearing andradites
 Note: sample KAIS
;
_journal_name_full 'European Journal of Mineralogy'
_journal_page_first 907
_journal_page_last 921
_journal_volume 10
_journal_year 1998
_chemical_compound_source 'Baden-Wurtemburg, Germany'
_chemical_formula_sum 'Al0.224 Ca2.895 Fe1.486 Mg0.104 Mn0.024 Na0.018 O12 Si2.457 Ti0.792'
_chemical_name_mineral Andradite
_space_group_IT_number 230
_symmetry_space_group_name_Hall '-I 4bd 2c 3'
_symmetry_space_group_name_H-M 'I a -3 d'
_cell_angle_alpha 90
_cell_angle_beta 90
_cell_angle_gamma 90
_cell_length_a 12.122
_cell_length_b 12.122
_cell_length_c 12.122
_cell_formula_units_Z 8
_cell_volume 1781.242
_database_code_amcsd 0006754
_exptl_crystal_density_diffrn 3.790
_cod_original_cell_volume 1781.241
_cod_original_formula_sum 'Ca2.895 Mn.024 Na.018 Mg.104 Al.224 Ti.792 Fe1.486 Si2.457 O12'
_cod_database_code 9005369

loop_
_space_group_symop_operation_xyz
x,y,z
1/2+x,1/2+y,1/2+z
z,1/2-x,1/2+y
1/2+z,-x,+y
-y,1/2+z,1/2-x
1/2-y,+z,-x
x,1/2-y,1/2+z
1/2+x,-y,+z
-z,1/2+x,1/2-y
1/2-z,+x,-y
y,1/2-z,1/2+x
1/2+y,-z,+x
-x,1/2+y,1/2-z
1/2-x,+y,-z
3/4+x,1/4-z,3/4-y
1/4+x,3/4-z,1/4-y
3/4-z,1/4+y,3/4+x
1/4-z,3/4+y,1/4+x
3/4+y,1/4-x,3/4-z
1/4+y,3/4-x,1/4-z
3/4-x,1/4+z,3/4+y
1/4-x,3/4+z,1/4+y
3/4+z,1/4-y,3/4-x
1/4+z,3/4-y,1/4-x
3/4-y,1/4+x,3/4+z
1/4-y,3/4+x,1/4+z
1/4+x,1/4+z,1/4+y
3/4+x,3/4+z,3/4+y
1/4-z,1/4-y,1/4-x
3/4-z,3/4-y,3/4-x
1/4+y,1/4+x,1/4+z
3/4+y,3/4+x,3/4+z
1/4-x,1/4-z,1/4-y
3/4-x,3/4-z,3/4-y
1/4+z,1/4+y,1/4+x
3/4+z,3/4+y,3/4+x
1/4-y,1/4-x,1/4-z
3/4-y,3/4-x,3/4-z
1/2+z,x,1/2-y
+z,1/2+x,-y
1/2-y,-z,1/2+x
-y,1/2-z,+x
1/2+x,y,1/2-z
+x,1/2+y,-z
1/2-z,-x,1/2+y
-z,1/2-x,+y
1/2+y,z,1/2-x
+y,1/2+z,-x
1/2-x,-y,1/2+z
-x,1/2-y,+z
1/2-z,1/2+x,y
-z,+x,1/2+y
1/2+y,1/2-z,-x
+y,-z,1/2-x
1/2-x,1/2+y,z
-x,+y,1/2+z
1/2+z,1/2-x,-y
+z,-x,1/2-y
1/2-y,1/2+z,x
-y,+z,1/2+x
1/2+x,1/2-y,-z
+x,-y,1/2-z
3/4-x,3/4+z,1/4-y
1/4-x,1/4+z,3/4-y
3/4+z,3/4-y,1/4+x
1/4+z,1/4-y,3/4+x
3/4-y,3/4+x,1/4-z
1/4-y,1/4+x,3/4-z
3/4+x,3/4-z,1/4+y
1/4+x,1/4-z,3/4+y
3/4-z,3/4+y,1/4-x
1/4-z,1/4+y,3/4-x
3/4+y,3/4-x,1/4+z
1/4+y,1/4-x,3/4+z
1/4-x,3/4-z,3/4+y
3/4-x,1/4-z,1/4+y
1/4+z,3/4+y,3/4-x
3/4+z,1/4+y,1/4-x
1/4-y,3/4-x,3/4+z
3/4-y,1/4-x,1/4+z
1/4+x,3/4+z,3/4-y
3/4+x,1/4+z,1/4-y
1/4-z,3/4-y,3/4+x
3/4-z,1/4-y,1/4+x
1/4+y,3/4+x,3/4-z
3/4+y,1/4+x,1/4-z
-z,-x,-y
1/2-z,1/2-x,1/2-y
y,z,x
1/2+y,1/2+z,1/2+x
-x,-y,-z
1/2-x,1/2-y,1/2-z
z,x,y
1/2+z,1/2+x,1/2+y
-y,-z,-x
1/2-y,1/2-z,1/2-x

loop_
_atom_site_aniso_label
_atom_site_aniso_U_11
_atom_site_aniso_U_22
_atom_site_aniso_U_33
_atom_site_aniso_U_12
_atom_site_aniso_U_13
_atom_site_aniso_U_23
CaX 0.01030 0.01030 0.00620 0.00300 0.00000 0.00000
MnX 0.01030 0.01030 0.00620 0.00300 0.00000 0.00000
NaX 0.01030 0.01030 0.00620 0.00300 0.00000 0.00000
MgX 0.01030 0.01030 0.00620 0.00300 0.00000 0.00000
MgY 0.00690 0.00690 0.00690 0.00030 0.00030 0.00030
AlY 0.00690 0.00690 0.00690 0.00030 0.00030 0.00030
TiY 0.00690 0.00690 0.00690 0.00030 0.00030 0.00030
FeY 0.00690 0.00690 0.00690 0.00030 0.00030 0.00030
SiZ 0.00630 0.00700 0.00700 0.00000 0.00000 0.00000
TiZ 0.00630 0.00700 0.00700 0.00000 0.00000 0.00000
FeZ 0.00630 0.00700 0.00700 0.00000 0.00000 0.00000
O 0.01300 0.00940 0.00880 -0.00170 0.00250 -0.00070

loop_
_atom_site_label
_atom_site_fract_x
_atom_site_fract_y
_atom_site_fract_z
_atom_site_occupancy
_atom_site_U_iso_or_equiv
CaX 0.00000 0.25000 0.12500 0.96500 0.00890
MnX 0.00000 0.25000 0.12500 0.00800 0.00890
NaX 0.00000 0.25000 0.12500 0.00600 0.00890
MgX 0.00000 0.25000 0.12500 0.02100 0.00890
MgY 0.00000 0.00000 0.00000 0.02050 0.00687
AlY 0.00000 0.00000 0.00000 0.11200 0.00687
TiY 0.00000 0.00000 0.00000 0.29700 0.00687
FeY 0.00000 0.00000 0.00000 0.57050 0.00687
SiZ 0.37500 0.00000 0.25000 0.81900 0.00680
TiZ 0.37500 0.00000 0.25000 0.06600 0.00680
FeZ 0.37500 0.00000 0.25000 0.11500 0.00680
O 0.03790 0.04811 0.65379 1.00000 0.01040

loop_
_cod_related_entry_id
_cod_related_entry_database
_cod_related_entry_code
1 AMCSD 0006754
